data_7028891
loop_
_publ_author_name
'Najafabadi, Bahareh Khalili'
'Corrigan, John F.'

_publ_section_title
;
 N-heterocyclic carbenes as effective ligands for the preparation of
 stabilized copper- and silver-t-butylthiolate clusters.
;
_journal_issue 5
_journal_name_full 'Dalton transactions (Cambridge, England : 2003)'
_journal_page_first 2104
_journal_page_last 2111
_journal_paper_doi 10.1039/c3dt52558a
_journal_volume 43
_journal_year 2014
_chemical_formula_moiety 'C34 H78 Ag4 P2 S4'
_chemical_formula_sum 'C34 H78 Ag4 P2 S4'
_chemical_formula_weight 1108.62
_chemical_name_systematic
; 
 ? 
;
_space_group_IT_number 2
_symmetry_cell_setting triclinic
_symmetry_space_group_name_Hall '-P 1'
_symmetry_space_group_name_H-M 'P -1'
_atom_sites_solution_hydrogens geom
_atom_sites_solution_primary direct
_atom_sites_solution_secondary difmap
_audit_creation_method SHELXL-97
_cell_angle_alpha 69.848(19)
_cell_angle_beta 78.879(13)
_cell_angle_gamma 83.194(9)
_cell_formula_units_Z 1
_cell_length_a 9.538(4)
_cell_length_b 10.919(3)
_cell_length_c 12.288(4)
_cell_measurement_reflns_used 9932
_cell_measurement_temperature 110(2)
_cell_measurement_theta_max 34.85
_cell_measurement_theta_min 2.58
_cell_volume 1177.0(7)
_computing_cell_refinement 'Bruker SAINT'
_computing_data_collection 'Bruker APEX2'
_computing_data_reduction 'Bruker SAINT'
_computing_molecular_graphics SCHAKAL99
_computing_publication_material cif2tables.py
_computing_structure_refinement XL
_computing_structure_solution XS
_diffrn_ambient_temperature 110(2)
_diffrn_measured_fraction_theta_full 0.991
_diffrn_measured_fraction_theta_max 0.819
_diffrn_measurement_device_type 'Bruker APEX-II CCD'
_diffrn_measurement_method '\f and \w scans'
_diffrn_radiation_monochromator graphite
_diffrn_radiation_source 'fine-focus sealed tube'
_diffrn_radiation_type MoK\a
_diffrn_radiation_wavelength 0.71073
_diffrn_reflns_av_R_equivalents 0.0169
_diffrn_reflns_av_sigmaI/netI 0.0218
_diffrn_reflns_limit_h_max 14
_diffrn_reflns_limit_h_min -14
_diffrn_reflns_limit_k_max 17
_diffrn_reflns_limit_k_min -17
_diffrn_reflns_limit_l_max 18
_diffrn_reflns_limit_l_min -18
_diffrn_reflns_number 26384
_diffrn_reflns_theta_full 30.95
_diffrn_reflns_theta_max 35.58
_diffrn_reflns_theta_min 2.79
_exptl_absorpt_coefficient_mu 1.905
_exptl_absorpt_correction_T_max 0.6870
_exptl_absorpt_correction_T_min 0.5359
_exptl_absorpt_correction_type multi-scan
_exptl_absorpt_process_details SADABS
_exptl_crystal_colour colourless
_exptl_crystal_density_diffrn 1.564
_exptl_crystal_density_method 'not measured'
_exptl_crystal_description block
_exptl_crystal_F_000 564
_exptl_crystal_size_max 0.37
_exptl_crystal_size_mid 0.23
_exptl_crystal_size_min 0.21
_refine_diff_density_max 0.470
_refine_diff_density_min -0.502
_refine_diff_density_rms 0.079
_refine_ls_extinction_method none
_refine_ls_goodness_of_fit_ref 1.024
_refine_ls_hydrogen_treatment constr
_refine_ls_matrix_type full
_refine_ls_number_parameters 208
_refine_ls_number_reflns 8855
_refine_ls_number_restraints 0
_refine_ls_restrained_S_all 1.024
_refine_ls_R_factor_all 0.0253
_refine_ls_R_factor_gt 0.0191
_refine_ls_shift/su_max 0.004
_refine_ls_shift/su_mean 0.000
_refine_ls_structure_factor_coef Fsqd
_refine_ls_weighting_details 'calc w=1/[\s^2^(Fo^2^)+(0.0122P)^2^+0.5354P] where P=(Fo^2^+2Fc^2^)/3'
_refine_ls_weighting_scheme calc
_refine_ls_wR_factor_gt 0.0374
_refine_ls_wR_factor_ref 0.0396
_reflns_number_gt 7744
_reflns_number_total 8855
_reflns_threshold_expression >2sigma(I)
_cod_data_source_file c3dt52558a.txt
_cod_data_source_block 7
_cod_depositor_comments
;
The following automatic conversions were performed:

'_symmetry_cell_setting' value 'Triclinic' changed to 'triclinic'
according to
/usr/data/users/saulius/automatic-downloads/current/RSC/lib/dictionaries/cif_core.dic
dictionary named 'cif_core.dic' version 2.4.2 from
2011-04-26.

'_exptl_absorpt_correction_type' value 'Multi-scan'
changed to 'multi-scan' according to
/usr/data/users/saulius/automatic-downloads/current/RSC/lib/dictionaries/cif_core.dic
dictionary named 'cif_core.dic' version 2.4.2 from 2011-04-26.

Automatic conversion script
Id: cif_fix_values 2281 2013-09-26 08:29:07Z andrius 
;
_cod_original_sg_symbol_H-M P-1
_cod_database_code 7028891

loop_
_symmetry_equiv_pos_as_xyz
'x, y, z'
'-x, -y, -z'

loop_
_atom_site_label
_atom_site_type_symbol
_atom_site_fract_x
_atom_site_fract_y
_atom_site_fract_z
_atom_site_U_iso_or_equiv
_atom_site_adp_type
_atom_site_occupancy
_atom_site_symmetry_multiplicity
_atom_site_calc_flag
_atom_site_refinement_flags
Ag1 Ag 0.570840(10) 0.445995(9) 0.869548(8) 0.01744(2) Uani 1 1 d .
Ag2 Ag 0.601183(9) 0.727312(9) 0.870520(8) 0.01634(2) Uani 1 1 d .
S1 S 0.77102(3) 0.57772(3) 0.79522(3) 0.01582(5) Uani 1 1 d .
S2 S 0.61092(3) 0.70059(3) 1.08251(3) 0.01526(5) Uani 1 1 d .
P1 P 0.43179(3) 0.91110(3) 0.81167(3) 0.01425(6) Uani 1 1 d .
C15 C 0.32706(13) 0.94760(13) 0.93970(11) 0.0183(2) Uani 1 1 d .
H15A H 0.3931 0.9493 0.9922 0.022 Uiso 1 1 calc R
H15B H 0.2792 1.0358 0.9128 0.022 Uiso 1 1 calc R
C16 C 0.21419(14) 0.84978(13) 1.00962(11) 0.0207(2) Uani 1 1 d .
H16A H 0.1384 0.8586 0.9621 0.025 Uiso 1 1 calc R
H16B H 0.2588 0.7600 1.0259 0.025 Uiso 1 1 calc R
C17 C 0.14717(18) 0.87037(19) 1.12501(13) 0.0363(4) Uani 1 1 d .
H17A H 0.0717 0.8090 1.1653 0.054 Uiso 1 1 calc R
H17B H 0.1059 0.9601 1.1095 0.054 Uiso 1 1 calc R
H17C H 0.2206 0.8553 1.1747 0.054 Uiso 1 1 calc R
C12 C 0.29649(13) 0.89816(12) 0.72944(11) 0.0169(2) Uani 1 1 d .
H12A H 0.3468 0.8862 0.6551 0.020 Uiso 1 1 calc R
H12B H 0.2452 0.8179 0.7754 0.020 Uiso 1 1 calc R
C13 C 0.18474(14) 1.01214(13) 0.69910(12) 0.0221(3) Uani 1 1 d .
H13A H 0.1497 1.0396 0.7689 0.027 Uiso 1 1 calc R
H13B H 0.2302 1.0872 0.6357 0.027 Uiso 1 1 calc R
C14 C 0.05822(16) 0.97574(16) 0.65953(14) 0.0292(3) Uani 1 1 d .
H14A H -0.0127 1.0498 0.6445 0.044 Uiso 1 1 calc R
H14B H 0.0145 0.9000 0.7213 0.044 Uiso 1 1 calc R
H14C H 0.0915 0.9540 0.5874 0.044 Uiso 1 1 calc R
C9 C 0.51208(14) 1.06764(12) 0.72798(11) 0.0185(2) Uani 1 1 d .
H9A H 0.4341 1.1359 0.7088 0.022 Uiso 1 1 calc R
H9B H 0.5660 1.0904 0.7789 0.022 Uiso 1 1 calc R
C10 C 0.61192(16) 1.07103(14) 0.61475(12) 0.0257(3) Uani 1 1 d .
H10A H 0.5570 1.0566 0.5600 0.031 Uiso 1 1 calc R
H10B H 0.6868 0.9993 0.6320 0.031 Uiso 1 1 calc R
C11 C 0.68268(16) 1.20065(14) 0.55623(12) 0.0259(3) Uani 1 1 d .
H11A H 0.7415 1.2013 0.4813 0.039 Uiso 1 1 calc R
H11B H 0.7433 1.2120 0.6077 0.039 Uiso 1 1 calc R
H11C H 0.6088 1.2722 0.5420 0.039 Uiso 1 1 calc R
C1 C 0.78453(13) 0.61336(12) 0.63466(11) 0.0174(2) Uani 1 1 d .
C4 C 0.90784(15) 0.70300(14) 0.57490(13) 0.0258(3) Uani 1 1 d .
H4A H 0.9227 0.7197 0.4900 0.039 Uiso 1 1 calc R
H4B H 0.9952 0.6610 0.6058 0.039 Uiso 1 1 calc R
H4C H 0.8849 0.7859 0.5905 0.039 Uiso 1 1 calc R
C3 C 0.64666(15) 0.67901(15) 0.59082(12) 0.0255(3) Uani 1 1 d .
H3A H 0.6581 0.6970 0.5059 0.038 Uiso 1 1 calc R
H3B H 0.6251 0.7612 0.6078 0.038 Uiso 1 1 calc R
H3C H 0.5680 0.6211 0.6306 0.038 Uiso 1 1 calc R
C2 C 0.81756(17) 0.48456(14) 0.60983(13) 0.0273(3) Uani 1 1 d .
H2A H 0.8301 0.5015 0.5250 0.041 Uiso 1 1 calc R
H2B H 0.7382 0.4274 0.6494 0.041 Uiso 1 1 calc R
H2C H 0.9056 0.4420 0.6392 0.041 Uiso 1 1 calc R
C5 C 0.77372(13) 0.60384(12) 1.13254(11) 0.0172(2) Uani 1 1 d .
C8 C 0.77385(18) 0.60330(17) 1.25701(13) 0.0332(3) Uani 1 1 d .
H8A H 0.8600 0.5544 1.2855 0.050 Uiso 1 1 calc R
H8B H 0.6887 0.5618 1.3090 0.050 Uiso 1 1 calc R
H8C H 0.7729 0.6934 1.2564 0.050 Uiso 1 1 calc R
C7 C 0.90262(15) 0.67215(15) 1.04990(14) 0.0279(3) Uani 1 1 d .
H7A H 0.9906 0.6272 1.0778 0.042 Uiso 1 1 calc R
H7B H 0.8976 0.7631 1.0479 0.042 Uiso 1 1 calc R
H7C H 0.9027 0.6702 0.9707 0.042 Uiso 1 1 calc R
C6 C 0.77696(16) 0.46417(13) 1.13257(14) 0.0265(3) Uani 1 1 d .
H6A H 0.8646 0.4166 1.1590 0.040 Uiso 1 1 calc R
H6B H 0.7749 0.4650 1.0529 0.040 Uiso 1 1 calc R
H6C H 0.6935 0.4210 1.1858 0.040 Uiso 1 1 calc R

loop_
_atom_site_aniso_label
_atom_site_aniso_U_11
_atom_site_aniso_U_22
_atom_site_aniso_U_33
_atom_site_aniso_U_23
_atom_site_aniso_U_13
_atom_site_aniso_U_12
Ag1 0.01486(4) 0.01779(4) 0.01779(4) -0.00354(3) -0.00265(3) -0.00076(3)
Ag2 0.01410(4) 0.01700(4) 0.01797(4) -0.00611(3) -0.00338(3) 0.00117(3)
S1 0.01367(13) 0.01761(13) 0.01666(13) -0.00609(11) -0.00427(10) 0.00160(10)
S2 0.01532(13) 0.01396(12) 0.01681(13) -0.00589(10) -0.00321(10) 0.00150(10)
P1 0.01379(14) 0.01465(13) 0.01487(13) -0.00590(11) -0.00274(10) 0.00079(10)
C15 0.0156(6) 0.0215(6) 0.0200(6) -0.0103(5) -0.0006(4) -0.0028(4)
C16 0.0187(6) 0.0200(6) 0.0206(6) -0.0046(5) -0.0006(5) -0.0009(5)
C17 0.0303(8) 0.0558(11) 0.0234(7) -0.0152(7) 0.0056(6) -0.0147(7)
C12 0.0185(6) 0.0158(5) 0.0191(5) -0.0077(4) -0.0061(4) 0.0001(4)
C13 0.0209(6) 0.0190(6) 0.0259(6) -0.0045(5) -0.0100(5) 0.0022(5)
C14 0.0221(7) 0.0347(8) 0.0328(7) -0.0098(6) -0.0127(6) 0.0000(6)
C9 0.0175(6) 0.0182(5) 0.0212(6) -0.0089(5) -0.0010(4) -0.0026(4)
C10 0.0302(7) 0.0256(6) 0.0229(6) -0.0124(5) 0.0054(5) -0.0103(5)
C11 0.0270(7) 0.0272(7) 0.0238(6) -0.0083(5) 0.0015(5) -0.0120(5)
C1 0.0175(6) 0.0180(5) 0.0162(5) -0.0060(4) -0.0006(4) -0.0010(4)
C4 0.0228(7) 0.0248(6) 0.0255(7) -0.0041(5) 0.0004(5) -0.0048(5)
C3 0.0205(6) 0.0357(7) 0.0191(6) -0.0068(5) -0.0067(5) 0.0018(5)
C2 0.0350(8) 0.0246(6) 0.0249(7) -0.0137(6) -0.0004(6) -0.0018(6)
C5 0.0171(6) 0.0167(5) 0.0186(5) -0.0065(4) -0.0052(4) 0.0020(4)
C8 0.0370(9) 0.0424(9) 0.0247(7) -0.0156(6) -0.0160(6) 0.0121(7)
C7 0.0156(6) 0.0288(7) 0.0365(8) -0.0067(6) -0.0046(5) -0.0023(5)
C6 0.0242(7) 0.0172(6) 0.0387(8) -0.0089(6) -0.0106(6) 0.0052(5)

loop_
_atom_type_symbol
_atom_type_description
_atom_type_scat_dispersion_real
_atom_type_scat_dispersion_imag
_atom_type_scat_source
C C 0.0033 0.0016 'International Tables Vol C Tables 4.2.6.8 and 6.1.1.4'
H H 0.0000 0.0000 'International Tables Vol C Tables 4.2.6.8 and 6.1.1.4'
P P 0.1023 0.0942 'International Tables Vol C Tables 4.2.6.8 and 6.1.1.4'
S S 0.1246 0.1234 'International Tables Vol C Tables 4.2.6.8 and 6.1.1.4'
Ag Ag -0.8971 1.1015 'International Tables Vol C Tables 4.2.6.8 and 6.1.1.4'

loop_
_geom_angle_atom_site_label_1
_geom_angle_atom_site_label_2
_geom_angle_atom_site_label_3
_geom_angle
_geom_angle_site_symmetry_1
_geom_angle_site_symmetry_3
S2 Ag1 S1 169.999(12) 2_667 .
S2 Ag1 Ag2 137.924(15) 2_667 .
S1 Ag1 Ag2 50.639(15) . .
S2 Ag1 Ag2 49.645(17) 2_667 2_667
S1 Ag1 Ag2 137.845(14) . 2_667
Ag2 Ag1 Ag2 108.93(2) . 2_667
P1 Ag2 S1 142.611(18) . .
P1 Ag2 S2 104.08(2) . .
S1 Ag2 S2 113.07(2) . .
P1 Ag2 Ag1 125.34(2) . .
S1 Ag2 Ag1 48.54(2) . .
S2 Ag2 Ag1 105.26(2) . .
P1 Ag2 Ag1 101.29(3) . 2_667
S1 Ag2 Ag1 107.72(2) . 2_667
S2 Ag2 Ag1 44.900(18) . 2_667
Ag1 Ag2 Ag1 71.07(2) . 2_667
C1 S1 Ag1 101.38(4) . .
C1 S1 Ag2 113.29(4) . .
Ag1 S1 Ag2 80.83(3) . .
C5 S2 Ag1 107.34(5) . 2_667
C5 S2 Ag2 112.10(4) . .
Ag1 S2 Ag2 85.45(2) 2_667 .
C12 P1 C9 105.61(6) . .
C12 P1 C15 104.02(6) . .
C9 P1 C15 101.18(6) . .
C12 P1 Ag2 118.10(5) . .
C9 P1 Ag2 114.93(5) . .
C15 P1 Ag2 111.15(5) . .
C16 C15 P1 113.72(9) . .
C16 C15 H15A 108.8 . .
P1 C15 H15A 108.8 . .
C16 C15 H15B 108.8 . .
P1 C15 H15B 108.8 . .
H15A C15 H15B 107.7 . .
C17 C16 C15 111.90(12) . .
C17 C16 H16A 109.2 . .
C15 C16 H16A 109.2 . .
C17 C16 H16B 109.2 . .
C15 C16 H16B 109.2 . .
H16A C16 H16B 107.9 . .
C16 C17 H17A 109.5 . .
C16 C17 H17B 109.5 . .
H17A C17 H17B 109.5 . .
C16 C17 H17C 109.5 . .
H17A C17 H17C 109.5 . .
H17B C17 H17C 109.5 . .
C13 C12 P1 117.40(9) . .
C13 C12 H12A 108.0 . .
P1 C12 H12A 108.0 . .
C13 C12 H12B 108.0 . .
P1 C12 H12B 108.0 . .
H12A C12 H12B 107.2 . .
C14 C13 C12 112.02(12) . .
C14 C13 H13A 109.2 . .
C12 C13 H13A 109.2 . .
C14 C13 H13B 109.2 . .
C12 C13 H13B 109.2 . .
H13A C13 H13B 107.9 . .
C13 C14 H14A 109.5 . .
C13 C14 H14B 109.5 . .
H14A C14 H14B 109.5 . .
C13 C14 H14C 109.5 . .
H14A C14 H14C 109.5 . .
H14B C14 H14C 109.5 . .
C10 C9 P1 115.37(9) . .
C10 C9 H9A 108.4 . .
P1 C9 H9A 108.4 . .
C10 C9 H9B 108.4 . .
P1 C9 H9B 108.4 . .
H9A C9 H9B 107.5 . .
C9 C10 C11 111.80(12) . .
C9 C10 H10A 109.3 . .
C11 C10 H10A 109.3 . .
C9 C10 H10B 109.3 . .
C11 C10 H10B 109.3 . .
H10A C10 H10B 107.9 . .
C10 C11 H11A 109.5 . .
C10 C11 H11B 109.5 . .
H11A C11 H11B 109.5 . .
C10 C11 H11C 109.5 . .
H11A C11 H11C 109.5 . .
H11B C11 H11C 109.5 . .
C3 C1 C2 109.69(12) . .
C3 C1 C4 110.19(11) . .
C2 C1 C4 110.19(11) . .
C3 C1 S1 111.82(9) . .
C2 C1 S1 108.03(9) . .
C4 C1 S1 106.86(9) . .
C1 C4 H4A 109.5 . .
C1 C4 H4B 109.5 . .
H4A C4 H4B 109.5 . .
C1 C4 H4C 109.5 . .
H4A C4 H4C 109.5 . .
H4B C4 H4C 109.5 . .
C1 C3 H3A 109.5 . .
C1 C3 H3B 109.5 . .
H3A C3 H3B 109.5 . .
C1 C3 H3C 109.5 . .
H3A C3 H3C 109.5 . .
H3B C3 H3C 109.5 . .
C1 C2 H2A 109.5 . .
C1 C2 H2B 109.5 . .
H2A C2 H2B 109.5 . .
C1 C2 H2C 109.5 . .
H2A C2 H2C 109.5 . .
H2B C2 H2C 109.5 . .
C7 C5 C6 110.00(11) . .
C7 C5 C8 110.12(12) . .
C6 C5 C8 109.74(12) . .
C7 C5 S2 107.53(9) . .
C6 C5 S2 111.97(9) . .
C8 C5 S2 107.41(9) . .
C5 C8 H8A 109.5 . .
C5 C8 H8B 109.5 . .
H8A C8 H8B 109.5 . .
C5 C8 H8C 109.5 . .
H8A C8 H8C 109.5 . .
H8B C8 H8C 109.5 . .
C5 C7 H7A 109.5 . .
C5 C7 H7B 109.5 . .
H7A C7 H7B 109.5 . .
C5 C7 H7C 109.5 . .
H7A C7 H7C 109.5 . .
H7B C7 H7C 109.5 . .
C5 C6 H6A 109.5 . .
C5 C6 H6B 109.5 . .
H6A C6 H6B 109.5 . .
C5 C6 H6C 109.5 . .
H6A C6 H6C 109.5 . .
H6B C6 H6C 109.5 . .

loop_
_geom_bond_atom_site_label_1
_geom_bond_atom_site_label_2
_geom_bond_distance
_geom_bond_site_symmetry_2
Ag1 S2 2.3512(8) 2_667
Ag1 S1 2.3710(8) .
Ag1 Ag2 3.1235(10) .
Ag1 Ag2 3.3204(10) 2_667
Ag2 P1 2.4172(7) .
Ag2 S1 2.4463(7) .
Ag2 S2 2.5383(8) .
Ag2 Ag1 3.3204(10) 2_667
S1 C1 1.8563(14) .
S2 C5 1.8540(14) .
S2 Ag1 2.3512(8) 2_667
P1 C12 1.8306(13) .
P1 C9 1.8333(14) .
P1 C15 1.8340(13) .
C15 C16 1.5236(19) .
C15 H15A 0.9900 .
C15 H15B 0.9900 .
C16 C17 1.519(2) .
C16 H16A 0.9900 .
C16 H16B 0.9900 .
C17 H17A 0.9800 .
C17 H17B 0.9800 .
C17 H17C 0.9800 .
C12 C13 1.5307(17) .
C12 H12A 0.9900 .
C12 H12B 0.9900 .
C13 C14 1.524(2) .
C13 H13A 0.9900 .
C13 H13B 0.9900 .
C14 H14A 0.9800 .
C14 H14B 0.9800 .
C14 H14C 0.9800 .
C9 C10 1.5186(18) .
C9 H9A 0.9900 .
C9 H9B 0.9900 .
C10 C11 1.5210(19) .
C10 H10A 0.9900 .
C10 H10B 0.9900 .
C11 H11A 0.9800 .
C11 H11B 0.9800 .
C11 H11C 0.9800 .
C1 C3 1.5222(19) .
C1 C2 1.5244(19) .
C1 C4 1.5248(19) .
C4 H4A 0.9800 .
C4 H4B 0.9800 .
C4 H4C 0.9800 .
C3 H3A 0.9800 .
C3 H3B 0.9800 .
C3 H3C 0.9800 .
C2 H2A 0.9800 .
C2 H2B 0.9800 .
C2 H2C 0.9800 .
C5 C7 1.521(2) .
C5 C6 1.5216(19) .
C5 C8 1.5277(19) .
C8 H8A 0.9800 .
C8 H8B 0.9800 .
C8 H8C 0.9800 .
C7 H7A 0.9800 .
C7 H7B 0.9800 .
C7 H7C 0.9800 .
C6 H6A 0.9800 .
C6 H6B 0.9800 .
C6 H6C 0.9800 .

loop_
_geom_torsion_atom_site_label_1
_geom_torsion_atom_site_label_2
_geom_torsion_atom_site_label_3
_geom_torsion_atom_site_label_4
_geom_torsion
_geom_torsion_site_symmetry_1
_geom_torsion_site_symmetry_4
S2 Ag1 Ag2 P1 -40.52(3) 2_667 .
S1 Ag1 Ag2 P1 132.32(3) . .
Ag2 Ag1 Ag2 P1 -90.60(3) 2_667 .
S2 Ag1 Ag2 S1 -172.834(16) 2_667 .
Ag2 Ag1 Ag2 S1 137.082(14) 2_667 .
S2 Ag1 Ag2 S2 79.65(2) 2_667 .
S1 Ag1 Ag2 S2 -107.51(2) . .
Ag2 Ag1 Ag2 S2 29.570(16) 2_667 .
S2 Ag1 Ag2 Ag1 50.084(16) 2_667 2_667
S1 Ag1 Ag2 Ag1 -137.082(14) . 2_667
Ag2 Ag1 Ag2 Ag1 0.0 2_667 2_667
S2 Ag1 S1 C1 39.14(8) 2_667 .
Ag2 Ag1 S1 C1 -112.09(4) . .
Ag2 Ag1 S1 C1 174.23(4) 2_667 .
S2 Ag1 S1 Ag2 151.22(6) 2_667 .
Ag2 Ag1 S1 Ag2 -73.69(2) 2_667 .
P1 Ag2 S1 C1 1.91(5) . .
S2 Ag2 S1 C1 -171.17(5) . .
Ag1 Ag2 S1 C1 98.51(5) . .
Ag1 Ag2 S1 C1 141.06(5) 2_667 .
P1 Ag2 S1 Ag1 -96.60(3) . .
S2 Ag2 S1 Ag1 90.31(2) . .
Ag1 Ag2 S1 Ag1 42.547(15) 2_667 .
P1 Ag2 S2 C5 -161.16(4) . .
S1 Ag2 S2 C5 14.51(5) . .
Ag1 Ag2 S2 C5 65.48(5) . .
Ag1 Ag2 S2 C5 106.88(5) 2_667 .
P1 Ag2 S2 Ag1 91.96(3) . 2_667
S1 Ag2 S2 Ag1 -92.36(3) . 2_667
Ag1 Ag2 S2 Ag1 -41.400(16) . 2_667
S1 Ag2 P1 C12 51.24(5) . .
S2 Ag2 P1 C12 -135.32(5) . .
Ag1 Ag2 P1 C12 -14.62(5) . .
Ag1 Ag2 P1 C12 -89.32(5) 2_667 .
S1 Ag2 P1 C9 -74.54(5) . .
S2 Ag2 P1 C9 98.90(5) . .
Ag1 Ag2 P1 C9 -140.41(5) . .
Ag1 Ag2 P1 C9 144.90(5) 2_667 .
S1 Ag2 P1 C15 171.31(4) . .
S2 Ag2 P1 C15 -15.25(5) . .
Ag1 Ag2 P1 C15 105.44(5) . .
Ag1 Ag2 P1 C15 30.75(5) 2_667 .
C12 P1 C15 C16 54.15(10) . .
C9 P1 C15 C16 163.54(9) . .
Ag2 P1 C15 C16 -73.96(10) . .
P1 C15 C16 C17 170.59(10) . .
C9 P1 C12 C13 -53.27(11) . .
C15 P1 C12 C13 52.83(11) . .
Ag2 P1 C12 C13 176.53(8) . .
P1 C12 C13 C14 -165.40(10) . .
C12 P1 C9 C10 -73.52(11) . .
C15 P1 C9 C10 178.33(10) . .
Ag2 P1 C9 C10 58.49(11) . .
P1 C9 C10 C11 -175.44(10) . .
Ag1 S1 C1 C3 57.32(10) . .
Ag2 S1 C1 C3 -27.49(11) . .
Ag1 S1 C1 C2 -63.48(9) . .
Ag2 S1 C1 C2 -148.29(8) . .
Ag1 S1 C1 C4 177.97(8) . .
Ag2 S1 C1 C4 93.16(9) . .
Ag1 S2 C5 C7 149.29(8) 2_667 .
Ag2 S2 C5 C7 57.16(10) . .
Ag1 S2 C5 C6 28.34(10) 2_667 .
Ag2 S2 C5 C6 -63.79(10) . .
Ag1 S2 C5 C8 -92.21(10) 2_667 .
Ag2 S2 C5 C8 175.66(9) . .
